data_4069170
loop_
_publ_author_name
'Crestani, Marco G.'
'Steffen, Andreas'
'Kenwright, Alan M.'
'Batsanov, Andrei S.'
'Howard, Judith A. K.'
'Marder, Todd B.'

_publ_section_title
;
 Oxidative Addition of X&#x2212;H (X = C, N, O) Bonds to [Ir(PMe3)4]Cl and
 Catalytic Hydration of Acetonitrile Using its Peroxo Derivative,
 [Ir(O2)(PMe3)4]Cl, as Catalyst Precursor
;
_journal_issue 9
_journal_name_full Organometallics
_journal_page_first 2904
_journal_paper_doi 10.1021/om9000633
_journal_volume 28
_journal_year 2009
_chemical_formula_moiety 'C12 H37 Cl Ir P4 1+,C7 H4 N O 1-,C7 H5 N O,C4 H8 O'
_chemical_formula_sum 'C30 H54 Cl Ir N2 O3 P4'
_chemical_formula_weight 842.28
_chemical_name_systematic
;
 ?
;
_space_group_IT_number 13
_symmetry_cell_setting monoclinic
_symmetry_space_group_name_Hall '-P 2yac'
_symmetry_space_group_name_H-M 'P 1 2/n 1'
_atom_sites_solution_hydrogens geom
_atom_sites_solution_primary direct
_atom_sites_solution_secondary difmap
_audit_creation_method SHELXL-97
_cell_angle_alpha 90.00
_cell_angle_beta 90.595(12)
_cell_angle_gamma 90.00
_cell_formula_units_Z 2
_cell_length_a 13.0293(7)
_cell_length_b 6.6050(3)
_cell_length_c 21.672(1)
_cell_measurement_reflns_used 7036
_cell_measurement_temperature 120(2)
_cell_measurement_theta_max 34.97
_cell_measurement_theta_min 3.13
_cell_volume 1864.96(16)
_computing_cell_refinement 'SAINT version 6.45A (Bruker, 2003)'
_computing_data_collection 'SMART version 5.625 (Bruker, 2001)'
_computing_data_reduction 'SAINT version 6.45A (Bruker, 2003)'
_computing_molecular_graphics 'SHELXTL version 6.14 (Bruker, 2003)'
_computing_publication_material 'SHELXTL version 6.14 (Bruker, 2003)'
_computing_structure_refinement 'SHELXTL version 6.14 (Bruker, 2003)'
_computing_structure_solution 'SHELXTL version 6.14 (Bruker, 2003)'
_diffrn_ambient_temperature 120(2)
_diffrn_detector_area_resol_mean 5.6
_diffrn_measured_fraction_theta_full 1.000
_diffrn_measured_fraction_theta_max 0.967
_diffrn_measurement_device_type 'Bruker SMART 6K CCD area detector'
_diffrn_measurement_method '\w scans'
_diffrn_radiation_monochromator graphite
_diffrn_radiation_source 'fine-focus sealed tube'
_diffrn_radiation_type MoK\a
_diffrn_radiation_wavelength 0.71073
_diffrn_reflns_av_R_equivalents 0.0221
_diffrn_reflns_av_sigmaI/netI 0.0195
_diffrn_reflns_limit_h_max 20
_diffrn_reflns_limit_h_min -20
_diffrn_reflns_limit_k_max 10
_diffrn_reflns_limit_k_min -10
_diffrn_reflns_limit_l_max 34
_diffrn_reflns_limit_l_min -34
_diffrn_reflns_number 31651
_diffrn_reflns_theta_full 29.00
_diffrn_reflns_theta_max 34.99
_diffrn_reflns_theta_min 1.82
_diffrn_standards_number 0
_exptl_absorpt_coefficient_mu 3.854
_exptl_absorpt_correction_T_max 0.5488
_exptl_absorpt_correction_T_min 0.2304
_exptl_absorpt_correction_type integration
_exptl_absorpt_process_details 'SADABS-2006/1 (Bruker AXS), R(int)=0.095 before correction'
_exptl_crystal_colour colourless
_exptl_crystal_density_diffrn 1.500
_exptl_crystal_density_method 'not measured'
_exptl_crystal_description plate
_exptl_crystal_F_000 852
_exptl_crystal_size_max 0.31
_exptl_crystal_size_mid 0.26
_exptl_crystal_size_min 0.13
_refine_diff_density_max 1.158
_refine_diff_density_min -0.644
_refine_diff_density_rms 0.086
_refine_ls_extinction_method none
_refine_ls_goodness_of_fit_ref 1.039
_refine_ls_hydrogen_treatment mixed
_refine_ls_matrix_type full
_refine_ls_number_parameters 202
_refine_ls_number_reflns 7935
_refine_ls_number_restraints 0
_refine_ls_restrained_S_all 1.039
_refine_ls_R_factor_all 0.0208
_refine_ls_R_factor_gt 0.0187
_refine_ls_shift/su_max 0.001
_refine_ls_shift/su_mean 0.000
_refine_ls_structure_factor_coef Fsqd
_refine_ls_weighting_details 'calc w=1/[\s^2^(Fo^2^)+(0.0209P)^2^+0.7196P] where P=(Fo^2^+2Fc^2^)/3'
_refine_ls_weighting_scheme calc
_refine_ls_wR_factor_gt 0.0424
_refine_ls_wR_factor_ref 0.0430
_reflns_number_gt 7541
_reflns_number_total 7935
_reflns_threshold_expression I>2\s(I)
_cod_data_source_file om9000633_si_002.cif
_cod_data_source_block 5b
_cod_depositor_comments
;
The following automatic conversions were performed:

'_symmetry_cell_setting' value 'Monoclinic' changed to 'monoclinic'
according to /home/saulius/struct/CIF-dictionaries/cif_core.dic
dictionary named 'cif_core.dic' version 2.4.2 from 2011-04-26.

Automatic conversion script
Id: cif_fix_values 1715 2011-07-08 13:25:40Z adriana 
;
_cod_original_sg_symbol_H-M 'P 2/n'
_cod_database_code 4069170

loop_
_symmetry_equiv_pos_as_xyz
'x, y, z'
'-x+1/2, y, -z+1/2'
'-x, -y, -z'
'x-1/2, -y, z-1/2'

loop_
_atom_site_label
_atom_site_type_symbol
_atom_site_fract_x
_atom_site_fract_y
_atom_site_fract_z
_atom_site_U_iso_or_equiv
_atom_site_adp_type
_atom_site_occupancy
_atom_site_symmetry_multiplicity
_atom_site_calc_flag
_atom_site_refinement_flags
Ir Ir 0.7500 0.083849(9) 0.7500 0.01528(2) Uani 1 2 d S
H1 H 0.7500 0.303(5) 0.7500 0.043(9) Uiso 1 2 d S
Cl Cl 0.7500 -0.29390(7) 0.7500 0.02555(9) Uani 1 2 d S
P1 P 0.62162(3) 0.04471(5) 0.824161(16) 0.01997(6) Uani 1 1 d .
P2 P 0.62833(3) 0.15213(5) 0.673304(16) 0.01926(6) Uani 1 1 d .
O1 O 0.42687(10) 0.02964(18) 0.96563(6) 0.0342(3) Uani 1 1 d .
H01 H 0.5000 0.0000 1.0000 0.075(12) Uiso 1 2 d S
N N 0.07429(12) -0.7117(3) 0.96670(9) 0.0455(4) Uani 1 1 d .
C1 C 0.36057(13) -0.1217(2) 0.96242(7) 0.0273(3) Uani 1 1 d .
C2 C 0.25646(16) -0.0836(3) 0.94856(9) 0.0369(4) Uani 1 1 d .
H2 H 0.2352 0.0504 0.9390 0.044 Uiso 1 1 d R
C3 C 0.18496(14) -0.2359(3) 0.94858(8) 0.0364(4) Uani 1 1 d .
H3 H 0.1149 -0.2059 0.9402 0.044 Uiso 1 1 d R
C4 C 0.21426(12) -0.4351(2) 0.96079(7) 0.0265(3) Uani 1 1 d .
C5 C 0.31778(12) -0.4789(2) 0.97221(7) 0.0267(3) Uani 1 1 d .
H5 H 0.3387 -0.6149 0.9792 0.032 Uiso 1 1 d R
C6 C 0.38968(12) -0.3244(2) 0.97320(7) 0.0269(3) Uani 1 1 d .
H6 H 0.4597 -0.3554 0.9814 0.032 Uiso 1 1 d R
C7 C 0.13721(13) -0.5900(3) 0.96393(9) 0.0334(3) Uani 1 1 d .
C8 C 0.66013(13) -0.1113(2) 0.88979(7) 0.0274(3) Uani 1 1 d .
H8A H 0.6011 -0.1319 0.9168 0.039(3) Uiso 1 1 d R
H8B H 0.7152 -0.0432 0.9129 0.039(3) Uiso 1 1 d R
H8C H 0.6847 -0.2427 0.8750 0.039(3) Uiso 1 1 d R
C9 C 0.56311(11) 0.2674(2) 0.85867(7) 0.0256(3) Uani 1 1 d .
H9A H 0.5078 0.2252 0.8862 0.041(3) Uiso 1 1 d R
H9B H 0.5349 0.3545 0.8260 0.041(3) Uiso 1 1 d R
H9C H 0.6151 0.3424 0.8824 0.041(3) Uiso 1 1 d R
C10 C 0.51074(13) -0.1050(2) 0.79928(8) 0.0312(3) Uani 1 1 d .
H10A H 0.4659 -0.1295 0.8346 0.045(4) Uiso 1 1 d R
H10B H 0.5343 -0.2349 0.7827 0.045(4) Uiso 1 1 d R
H10C H 0.4725 -0.0315 0.7672 0.045(4) Uiso 1 1 d R
C11 C 0.67325(12) 0.3131(2) 0.61097(7) 0.0259(3) Uani 1 1 d .
H11A H 0.6154 0.3479 0.5836 0.038(3) Uiso 1 1 d R
H11B H 0.7256 0.2411 0.5873 0.038(3) Uiso 1 1 d R
H11C H 0.7029 0.4374 0.6283 0.038(3) Uiso 1 1 d R
C12 C 0.52361(12) 0.3171(3) 0.69703(7) 0.0290(3) Uani 1 1 d .
H12A H 0.4808 0.3514 0.6610 0.037(3) Uiso 1 1 d R
H12B H 0.5521 0.4415 0.7150 0.037(3) Uiso 1 1 d R
H12C H 0.4817 0.2477 0.7278 0.037(3) Uiso 1 1 d R
C13 C 0.56347(14) -0.0544(2) 0.63315(8) 0.0311(3) Uani 1 1 d .
H13A H 0.5202 0.0006 0.5999 0.061(5) Uiso 1 1 d R
H13B H 0.5206 -0.1291 0.6623 0.061(5) Uiso 1 1 d R
H13C H 0.6147 -0.1460 0.6157 0.061(5) Uiso 1 1 d R
O2 O 0.2500 0.2528(13) 0.7500 0.195(3) Uani 1 2 d S
C16 C 0.2617(3) 0.3404(14) 0.80185(18) 0.176(4) Uani 1 1 d .
H16A H 0.3290 0.3172 0.8188 0.211 Uiso 1 1 d R
H16B H 0.2110 0.2972 0.8309 0.211 Uiso 1 1 d R
C17 C 0.2481(6) 0.5662(12) 0.7820(3) 0.180(4) Uani 1 1 d .
H17A H 0.3000 0.6505 0.8004 0.216 Uiso 1 1 d R
H17B H 0.1819 0.6141 0.7944 0.216 Uiso 1 1 d R

loop_
_atom_site_aniso_label
_atom_site_aniso_U_11
_atom_site_aniso_U_22
_atom_site_aniso_U_33
_atom_site_aniso_U_23
_atom_site_aniso_U_13
_atom_site_aniso_U_12
Ir 0.01878(3) 0.01197(3) 0.01511(3) 0.000 0.00070(2) 0.000
Cl 0.0383(2) 0.01306(17) 0.0254(2) 0.000 0.00540(18) 0.000
P1 0.02274(15) 0.01823(14) 0.01902(14) 0.00089(11) 0.00405(12) -0.00137(11)
P2 0.02067(14) 0.01854(14) 0.01852(14) 0.00087(11) -0.00229(11) -0.00224(11)
O1 0.0441(7) 0.0222(5) 0.0365(6) 0.0060(5) 0.0119(5) 0.0011(5)
N 0.0292(7) 0.0431(9) 0.0639(11) -0.0191(8) -0.0102(7) 0.0018(6)
C1 0.0376(8) 0.0229(6) 0.0215(6) 0.0026(5) 0.0055(5) 0.0065(5)
C2 0.0438(10) 0.0284(8) 0.0385(9) 0.0054(6) -0.0029(7) 0.0154(7)
C3 0.0354(8) 0.0363(8) 0.0373(8) -0.0008(7) -0.0101(7) 0.0143(7)
C4 0.0271(6) 0.0292(7) 0.0231(6) -0.0070(5) -0.0059(5) 0.0059(5)
C5 0.0273(7) 0.0220(6) 0.0306(7) -0.0022(5) -0.0040(5) 0.0057(5)
C6 0.0266(7) 0.0225(6) 0.0317(7) 0.0021(5) 0.0005(5) 0.0044(5)
C7 0.0264(7) 0.0375(9) 0.0363(8) -0.0142(6) -0.0088(6) 0.0086(6)
C8 0.0373(8) 0.0236(6) 0.0213(6) 0.0054(5) 0.0067(5) 0.0016(5)
C9 0.0265(6) 0.0250(6) 0.0254(6) -0.0007(5) 0.0057(5) 0.0039(5)
C10 0.0316(7) 0.0298(7) 0.0323(8) -0.0002(6) 0.0060(6) -0.0121(6)
C11 0.0276(6) 0.0269(6) 0.0233(6) 0.0071(5) -0.0019(5) -0.0008(5)
C12 0.0256(7) 0.0321(7) 0.0292(7) 0.0037(6) -0.0011(5) 0.0064(6)
C13 0.0344(8) 0.0298(7) 0.0289(7) -0.0027(6) -0.0080(6) -0.0097(6)
O2 0.247(7) 0.280(9) 0.058(3) 0.000 0.044(3) 0.000
C16 0.0465(17) 0.433(12) 0.0488(19) -0.009(4) 0.0060(14) 0.019(4)
C17 0.152(6) 0.305(12) 0.084(4) -0.023(4) 0.022(4) -0.114(6)

loop_
_atom_type_symbol
_atom_type_description
_atom_type_scat_dispersion_real
_atom_type_scat_dispersion_imag
_atom_type_scat_source
C C 0.0033 0.0016 'International Tables Vol C Tables 4.2.6.8 and 6.1.1.4'
H H 0.0000 0.0000 'International Tables Vol C Tables 4.2.6.8 and 6.1.1.4'
N N 0.0061 0.0033 'International Tables Vol C Tables 4.2.6.8 and 6.1.1.4'
O O 0.0106 0.0060 'International Tables Vol C Tables 4.2.6.8 and 6.1.1.4'
P P 0.1023 0.0942 'International Tables Vol C Tables 4.2.6.8 and 6.1.1.4'
Cl Cl 0.1484 0.1585 'International Tables Vol C Tables 4.2.6.8 and 6.1.1.4'
Ir Ir -1.4442 7.9887 'International Tables Vol C Tables 4.2.6.8 and 6.1.1.4'

loop_
_exptl_crystal_face_index_h
_exptl_crystal_face_index_k
_exptl_crystal_face_index_l
_exptl_crystal_face_perp_dist
1.00 0.00 -1.00 0.0650
-1.00 0.00 1.00 0.0650
2.00 6.00 3.00 0.1300
-2.00 -6.00 -3.00 0.1300
0.00 0.00 1.00 0.1500
0.00 0.00 -1.00 0.1500
-2.00 0.00 -1.00 0.1550

loop_
_geom_angle_atom_site_label_1
_geom_angle_atom_site_label_2
_geom_angle_atom_site_label_3
_geom_angle
_geom_angle_site_symmetry_1
_geom_angle_site_symmetry_3
P2 Ir P2 157.670(18) 2_656 .
P2 Ir P1 91.456(13) 2_656 2_656
P2 Ir P1 90.990(13) . 2_656
P2 Ir P1 90.991(13) 2_656 .
P2 Ir P1 91.454(13) . .
P1 Ir P1 167.347(18) 2_656 .
P2 Ir Cl 101.165(9) 2_656 .
P2 Ir Cl 101.165(9) . .
P1 Ir Cl 83.673(9) 2_656 .
P1 Ir Cl 83.674(9) . .
P2 Ir H1 78.835(17) 2_656 .
P2 Ir H1 78.835(9) . .
P1 Ir H1 96.327(19) 2_656 .
P1 Ir H1 96.326(10) . .
Cl Ir H1 180.00(2) . .
C9 P1 C8 104.43(7) . .
C9 P1 C10 103.02(8) . .
C8 P1 C10 97.75(8) . .
C9 P1 Ir 119.79(5) . .
C8 P1 Ir 113.86(5) . .
C10 P1 Ir 115.12(6) . .
C11 P2 C13 103.54(8) . .
C11 P2 C12 96.16(7) . .
C13 P2 C12 103.74(8) . .
C11 P2 Ir 114.89(5) . .
C13 P2 Ir 120.33(6) . .
C12 P2 Ir 114.84(5) . .
C1 O1 H01 114.6 . .
O1 C1 C2 120.21(14) . .
O1 C1 C6 122.30(15) . .
C2 C1 C6 117.49(15) . .
C3 C2 C1 121.43(15) . .
C3 C2 H2 119.2 . .
C1 C2 H2 119.4 . .
C2 C3 C4 120.51(16) . .
C2 C3 H3 119.9 . .
C4 C3 H3 119.6 . .
C3 C4 C5 119.35(16) . .
C3 C4 C7 119.42(15) . .
C5 C4 C7 121.18(14) . .
C6 C5 C4 120.05(14) . .
C6 C5 H5 120.1 . .
C4 C5 H5 119.8 . .
C5 C6 C1 121.08(15) . .
C5 C6 H6 119.5 . .
C1 C6 H6 119.5 . .
N C7 C4 178.88(19) . .
P1 C8 H8A 109.4 . .
P1 C8 H8B 109.5 . .
H8A C8 H8B 109.4 . .
P1 C8 H8C 109.5 . .
H8A C8 H8C 109.5 . .
H8B C8 H8C 109.4 . .
P1 C9 H9A 109.5 . .
P1 C9 H9B 109.5 . .
H9A C9 H9B 109.5 . .
P1 C9 H9C 109.5 . .
H9A C9 H9C 109.5 . .
H9B C9 H9C 109.5 . .
P1 C10 H10A 109.6 . .
P1 C10 H10B 109.4 . .
H10A C10 H10B 109.4 . .
P1 C10 H10C 109.7 . .
H10A C10 H10C 109.4 . .
H10B C10 H10C 109.4 . .
P2 C11 H11A 109.5 . .
P2 C11 H11B 109.6 . .
H11A C11 H11B 109.4 . .
P2 C11 H11C 109.5 . .
H11A C11 H11C 109.4 . .
H11B C11 H11C 109.4 . .
P2 C12 H12A 109.5 . .
P2 C12 H12B 109.4 . .
H12A C12 H12B 109.4 . .
P2 C12 H12C 109.6 . .
H12A C12 H12C 109.4 . .
H12B C12 H12C 109.4 . .
P2 C13 H13A 109.5 . .
P2 C13 H13B 109.5 . .
H13A C13 H13B 109.5 . .
P2 C13 H13C 109.4 . .
H13A C13 H13C 109.5 . .
H13B C13 H13C 109.5 . .
C16 O2 C16 125.9(11) . 2_556
O2 C16 C17 100.3(5) . .
O2 C16 H16A 111.4 . .
C17 C16 H16A 111.0 . .
O2 C16 H16B 111.6 . .
C17 C16 H16B 112.8 . .
H16A C16 H16B 109.5 . .
C17 C17 C16 105.7(3) 2_556 .
C17 C17 H17A 112.5 2_556 .
C16 C17 H17A 111.2 . .
C17 C17 H17B 108.8 2_556 .
C16 C17 H17B 109.7 . .
H17A C17 H17B 108.9 . .

loop_
_geom_bond_atom_site_label_1
_geom_bond_atom_site_label_2
_geom_bond_distance
_geom_bond_site_symmetry_2
Ir P2 2.3290(4) 2_656
Ir P2 2.3291(4) .
Ir P1 2.3460(4) 2_656
Ir P1 2.3460(4) .
Ir Cl 2.4950(5) .
Ir H1 1.45(3) .
P1 C9 1.8211(15) .
P1 C8 1.8224(15) .
P1 C10 1.8273(16) .
P2 C11 1.8207(15) .
P2 C13 1.8213(15) .
P2 C12 1.8243(16) .
O1 C1 1.323(2) .
O1 H01 1.22 .
N C7 1.150(3) .
C1 C2 1.409(3) .
C1 C6 1.410(2) .
C2 C3 1.371(3) .
C2 H2 0.9500 .
C3 C4 1.395(2) .
C3 H3 0.9502 .
C4 C5 1.399(2) .
C4 C7 1.435(2) .
C5 C6 1.385(2) .
C5 H5 0.9500 .
C6 H6 0.9498 .
C8 H8A 0.9803 .
C8 H8B 0.9804 .
C8 H8C 0.9804 .
C9 H9A 0.9803 .
C9 H9B 0.9799 .
C9 H9C 0.9797 .
C10 H10A 0.9810 .
C10 H10B 0.9806 .
C10 H10C 0.9806 .
C11 H11A 0.9808 .
C11 H11B 0.9806 .
C11 H11C 0.9804 .
C12 H12A 0.9804 .
C12 H12B 0.9806 .
C12 H12C 0.9802 .
C13 H13A 0.9805 .
C13 H13B 0.9802 .
C13 H13C 0.9801 .
O2 C16 1.272(7) .
O2 C16 1.272(7) 2_556
C16 C17 1.561(10) .
C16 H16A 0.9599 .
C16 H16B 0.9599 .
C17 C17 1.388(11) 2_556
C17 H17A 0.9599 .
C17 H17B 0.9600 .

loop_
_geom_hbond_atom_site_label_D
_geom_hbond_atom_site_label_H
_geom_hbond_atom_site_label_A
_geom_hbond_distance_DH
_geom_hbond_distance_HA
_geom_hbond_distance_DA
_geom_hbond_angle_DHA
_geom_hbond_site_symmetry_A
O1 H01 O1 1.219 1.219 2.438(3) 180.00 3_657
